data_4505190
loop_
_publ_author_name
'Succaw, Gary L.'
'Weakley, Timothy J. R.'
'Han, Fusan'
'Doxsee, Kenneth M.'

_publ_section_title
;
 Crystal Engineering with Bis(thiourea) Derivatives&#x2020;
;
_journal_issue 6
_journal_name_full 'Crystal Growth &amp; Design'
_journal_page_first 2288
_journal_paper_doi 10.1021/cg050162c
_journal_volume 5
_journal_year 2005
_chemical_formula_moiety 'C16 H26 N4 S2 '
_chemical_formula_sum 'C16 H26 N4 S2'
_chemical_formula_weight 338.53
_space_group_IT_number 14
_symmetry_cell_setting monoclinic
_symmetry_Int_Tables_number 14
_symmetry_space_group_name_Hall '-P 2yab'
_symmetry_space_group_name_H-M 'P 1 21/a 1'
_audit_creation_date 2002-11-22
_audit_creation_method 'by teXsan v1.8'
_cell_angle_alpha 90
_cell_angle_beta 96.51(2)
_cell_angle_gamma 90
_cell_formula_units_Z 4
_cell_length_a 8.834(4)
_cell_length_b 12.4201(18)
_cell_length_c 17.0105(17)
_cell_measurement_reflns_used 25
_cell_measurement_temperature 296
_cell_measurement_theta_max 11.1
_cell_measurement_theta_min 7.7
_cell_volume 1854.3(9)
_computing_cell_refinement 'CAD4/PC (Enraf-Nonius, 1993)'
_computing_data_collection 'CAD4/PC (Enraf-Nonius, 1993)'
_computing_data_reduction 'TEXSAN (Molecular Structure Corp., 1997)'
_computing_publication_material 'TEXSAN (Molecular Structure Corp., 1997)'
_computing_structure_refinement 'TEXSAN (Molecular Structure Corp., 1997)'
_computing_structure_solution 'TEXSAN (Molecular Structure Corp., 1997)'
_diffrn_ambient_temperature 296
_diffrn_measurement_device_type 'NoniusCAD-4 serial diffractometer'
_diffrn_measurement_method \w-2\q
_diffrn_orient_matrix_UB_11 0.01651
_diffrn_orient_matrix_UB_12 0.07833
_diffrn_orient_matrix_UB_13 0.01167
_diffrn_orient_matrix_UB_21 0.00724
_diffrn_orient_matrix_UB_22 -0.01551
_diffrn_orient_matrix_UB_23 0.05797
_diffrn_orient_matrix_UB_31 0.11250
_diffrn_orient_matrix_UB_32 -0.01042
_diffrn_orient_matrix_UB_33 0.00134
_diffrn_radiation_detector 'scintillation counter'
_diffrn_radiation_monochromator graphite
_diffrn_radiation_source 'sealed X-ray tube'
_diffrn_radiation_type 'Mo K\a'
_diffrn_radiation_wavelength 0.71073
_diffrn_reflns_av_R_equivalents 0.0425
_diffrn_reflns_av_sigmaI/netI 0.140
_diffrn_reflns_limit_h_max 9
_diffrn_reflns_limit_h_min 0
_diffrn_reflns_limit_k_max 13
_diffrn_reflns_limit_k_min 0
_diffrn_reflns_limit_l_max 18
_diffrn_reflns_limit_l_min -18
_diffrn_reflns_number 2921
_diffrn_reflns_reduction_process 'Lp corrections applied'
_diffrn_reflns_theta_max 23.0
_diffrn_reflns_theta_min 1.6
_diffrn_standards_decay_% 4.0
_diffrn_standards_interval_time 60
_diffrn_standards_number 3
_exptl_absorpt_coefficient_mu 0.289
_exptl_absorpt_correction_type none
_exptl_crystal_colour colorless
_exptl_crystal_density_diffrn 1.212
_exptl_crystal_density_meas ?
_exptl_crystal_description plate
_exptl_crystal_F_000 728.00
_exptl_crystal_size_max 0.47
_exptl_crystal_size_mid 0.22
_exptl_crystal_size_min 0.04
_refine_diff_density_max 0.70
_refine_diff_density_min -0.62
_refine_ls_abs_structure_details 'not applicable'
_refine_ls_extinction_coef 0.00000
_refine_ls_extinction_method none
_refine_ls_goodness_of_fit_all 1.58
_refine_ls_goodness_of_fit_ref 1.93
_refine_ls_hydrogen_treatment noref
_refine_ls_matrix_type full
_refine_ls_number_constraints 0
_refine_ls_number_parameters 197
_refine_ls_number_reflns 2571
_refine_ls_number_restraints 0
_refine_ls_R_factor_all 0.138
_refine_ls_R_factor_gt 0.078
_refine_ls_shift/su_max 0.0420
_refine_ls_shift/su_mean 0.0030
_refine_ls_structure_factor_coef Fsqd
_refine_ls_weighting_details 'w = 4F`o`^2^/[\s^2^(I) + (0.025I)^2^]'
_refine_ls_weighting_scheme calc
_refine_ls_wR_factor_all 0.156
_refine_ls_wR_factor_ref 0.074
_reflns_number_gt 1636
_reflns_number_total 2728
_reflns_threshold_expression I>1.00\s(I)
_cod_data_source_file cg050162csi20050909_024735.cif
_cod_data_source_block GS1102B
_cod_depositor_comments
;
The following automatic conversions were performed:

'_exptl_crystal_density_meas' value 'not measured' was changed to '?'
- the value is perceived as not measured.

Automatic conversion script
Id: cif_fix_values 3008 2015-01-20 13:52:24Z robertas 
;
_cod_original_cell_volume 1854.4(6)
_cod_original_sg_symbol_H-M 'P 21/a     '
_cod_original_formula_sum 'C16 H26 N4 S2 '
_cod_database_code 4505190

loop_
_symmetry_equiv_pos_as_xyz
'   +x,   +y,   +z'
'1/2-x,1/2+y,   -z'
'   -x,   -y,   -z'
'1/2+x,1/2-y,   +z'

loop_
_atom_site_label
_atom_site_fract_x
_atom_site_fract_y
_atom_site_fract_z
_atom_site_U_iso_or_equiv
_atom_site_occupancy
_atom_site_adp_type
_atom_site_calc_flag
S(1) 0.0998(2) 0.08406(14) 0.62896(10) 0.0474(6) 1.000 Uani d
S(2) 0.1866(2) 0.42339(16) 0.14813(10) 0.0530(6) 1.000 Uani d
N(1) 0.3528(6) 0.1267(4) 0.7211(3) 0.0446(17) 1.000 Uani d
N(2) 0.3150(5) 0.2299(4) 0.6087(3) 0.0394(17) 1.000 Uani d
N(3) 0.4217(6) 0.3709(4) 0.2491(3) 0.0411(17) 1.000 Uani d
N(4) 0.3532(6) 0.2451(4) 0.1526(3) 0.0538(19) 1.000 Uani d
C(1) 0.4592(13) 0.2228(9) 0.8873(6) 0.132(5) 1.000 Uani d
C(2) 0.4945(11) 0.2600(9) 0.8083(6) 0.113(4) 1.000 Uani d
C(3) 0.5009(9) 0.1723(6) 0.7497(4) 0.061(3) 1.000 Uani d
C(4) 0.2681(7) 0.1523(5) 0.6540(4) 0.038(2) 1.000 Uani d
C(5) 0.2458(7) 0.2594(5) 0.5298(4) 0.043(2) 1.000 Uani d
C(6) 0.3252(7) 0.2093(5) 0.4656(3) 0.036(2) 1.000 Uani d
C(7) 0.3375(8) 0.0993(5) 0.4588(4) 0.048(2) 1.000 Uani d
C(8) 0.4136(9) 0.0547(5) 0.4003(4) 0.061(3) 1.000 Uani d
C(9) 0.4772(8) 0.1214(6) 0.3471(4) 0.054(3) 1.000 Uani d
C(10) 0.4656(7) 0.2315(5) 0.3523(3) 0.036(2) 1.000 Uani d
C(11) 0.3883(7) 0.2732(5) 0.4122(3) 0.0353(19) 1.000 Uani d
C(12) 0.5338(7) 0.3043(5) 0.2952(4) 0.045(2) 1.000 Uani d
C(13) 0.3298(7) 0.3403(5) 0.1850(4) 0.037(2) 1.000 Uani d
C(14) 0.2682(11) 0.2070(7) 0.0773(5) 0.089(3) 1.000 Uani d
C(15a) 0.194(5) 0.095(4) 0.093(3) 0.160(16) 0.400 Uiso d
C(15) 0.268(3) 0.093(2) 0.0647(13) 0.136(8) 0.600 Uiso d
C(16) 0.2125(19) 0.0356(13) 0.1211(9) 0.088(5) 0.600 Uiso d
C(16a) 0.131(3) 0.029(2) 0.0375(16) 0.124(9) 0.400 Uiso d
H(1) 0.3131 0.0737 0.7534 0.054 1.000 Uiso c
H(2) 0.4020 0.2699 0.6298 0.047 1.000 Uiso c
H(3) 0.4127 0.4433 0.2659 0.049 1.000 Uiso c
H(4) 0.4284 0.1990 0.1789 0.065 1.000 Uiso c
H(5) 0.4532 0.2832 0.9211 0.159 1.000 Uiso c
H(6) 0.3644 0.1858 0.8818 0.159 1.000 Uiso c
H(7) 0.5373 0.1757 0.9095 0.159 1.000 Uiso c
H(8) 0.4180 0.3097 0.7881 0.136 1.000 Uiso c
H(9) 0.5906 0.2952 0.8147 0.136 1.000 Uiso c
H(10) 0.5632 0.1163 0.7737 0.073 1.000 Uiso c
H(11) 0.5454 0.2001 0.7056 0.073 1.000 Uiso c
H(12) 0.1426 0.2365 0.5238 0.051 1.000 Uiso c
H(13) 0.2498 0.3355 0.5246 0.051 1.000 Uiso c
H(14) 0.2931 0.0537 0.4947 0.058 1.000 Uiso c
H(15) 0.4227 -0.0213 0.3964 0.074 1.000 Uiso c
H(16) 0.5293 0.0905 0.3067 0.065 1.000 Uiso c
H(17) 0.3787 0.3491 0.4163 0.042 1.000 Uiso c
H(18) 0.5839 0.2612 0.2600 0.054 1.000 Uiso c
H(19) 0.6059 0.3501 0.3244 0.054 1.000 Uiso c

loop_
_atom_site_aniso_label
_atom_site_aniso_U_11
_atom_site_aniso_U_22
_atom_site_aniso_U_33
_atom_site_aniso_U_12
_atom_site_aniso_U_13
_atom_site_aniso_U_23
S(1) 0.0374(11) 0.0443(10) 0.0599(12) -0.0035(10) 0.0032(9) 0.0018(10)
S(2) 0.0468(13) 0.0603(13) 0.0508(11) 0.0100(11) 0.0006(9) 0.0042(10)
N(1) 0.036(4) 0.055(4) 0.042(3) -0.007(3) 0.001(3) 0.009(3)
N(2) 0.035(4) 0.043(3) 0.040(3) -0.006(3) 0.004(3) 0.009(3)
N(3) 0.042(4) 0.041(3) 0.041(3) 0.005(3) 0.006(3) 0.003(3)
N(4) 0.056(4) 0.045(4) 0.059(4) 0.008(3) -0.001(3) -0.004(3)
C(1) 0.160(11) 0.158(10) 0.080(7) -0.027(8) 0.014(7) -0.018(7)
C(2) 0.102(8) 0.136(10) 0.103(8) -0.037(7) 0.016(7) -0.030(7)
C(3) 0.055(5) 0.073(6) 0.051(5) -0.006(5) -0.008(4) 0.010(4)
C(4) 0.032(4) 0.041(4) 0.043(4) 0.008(4) 0.008(3) -0.003(3)
C(5) 0.039(4) 0.045(4) 0.047(4) 0.006(3) 0.011(3) 0.006(3)
C(6) 0.028(4) 0.040(4) 0.038(4) 0.001(3) -0.002(3) 0.002(3)
C(7) 0.060(5) 0.037(5) 0.047(4) 0.004(4) 0.005(4) 0.007(4)
C(8) 0.086(6) 0.040(4) 0.061(5) 0.015(4) 0.016(5) 0.000(4)
C(9) 0.058(5) 0.063(5) 0.043(4) 0.017(4) 0.014(4) 0.002(4)
C(10) 0.033(4) 0.038(4) 0.034(4) 0.005(3) -0.003(3) 0.003(3)
C(11) 0.028(4) 0.032(4) 0.044(4) 0.005(3) -0.002(3) -0.002(3)
C(12) 0.041(5) 0.050(5) 0.044(4) 0.004(4) 0.002(3) -0.002(3)
C(13) 0.031(4) 0.044(4) 0.037(4) -0.002(4) 0.009(3) 0.010(4)
C(14) 0.120(8) 0.068(6) 0.072(6) 0.006(6) -0.023(5) -0.035(5)

loop_
_atom_type_symbol
_atom_type_oxidation_number
_atom_type_number_in_cell
_atom_type_scat_dispersion_real
_atom_type_scat_dispersion_imag
_atom_type_scat_source
C 0 64 0.002 0.002
;International Tables for Crystallography
(1992, Vol. C, Tables 4.2.6.8 and 6.1.1.1)
;
H 0 104 0.000 0.000
;International Tables for Crystallography
(1992, Vol. C, Table 6.1.1.2)
;
N 0 16 0.004 0.003
;International Tables for Crystallography
(1992, Vol. C, Tables 4.2.6.8 and 6.1.1.1)
;
S 0 8 0.110 0.124
;International Tables for Crystallography
(1992, Vol. C, Tables 4.2.6.8 and 6.1.1.1)
;

loop_
_geom_angle_atom_site_label_1
_geom_angle_atom_site_label_2
_geom_angle_atom_site_label_3
_geom_angle
_geom_angle_publ_flag
C(3) N(1) C(4) 126.2(6) yes
C(3) N(1) H(1) 116.9 no
C(4) N(1) H(1) 116.9 no
C(4) N(2) C(5) 126.2(5) yes
C(4) N(2) H(2) 116.9 no
C(5) N(2) H(2) 116.9 no
C(12) N(3) C(13) 126.3(5) yes
C(12) N(3) H(3) 116.8 no
C(13) N(3) H(3) 116.8 no
C(13) N(4) C(14) 123.6(6) yes
C(13) N(4) H(4) 118.2 no
C(14) N(4) H(4) 118.2 no
C(2) C(1) H(5) 109.5 no
C(2) C(1) H(6) 109.5 no
C(2) C(1) H(7) 109.5 no
H(5) C(1) H(6) 109.5 no
H(5) C(1) H(7) 109.5 no
H(6) C(1) H(7) 109.5 no
C(1) C(2) C(3) 114.0(9) yes
C(1) C(2) H(8) 108.3 no
C(1) C(2) H(9) 108.3 no
C(3) C(2) H(8) 108.3 no
C(3) C(2) H(9) 108.3 no
H(8) C(2) H(9) 109.5 no
N(1) C(3) C(2) 114.2(7) yes
N(1) C(3) H(10) 108.3 no
N(1) C(3) H(11) 108.3 no
C(2) C(3) H(10) 108.3 no
C(2) C(3) H(11) 108.3 no
H(10) C(3) H(11) 109.5 no
S(1) C(4) N(1) 118.7(5) yes
S(1) C(4) N(2) 122.1(5) yes
N(1) C(4) N(2) 119.2(6) yes
N(2) C(5) C(6) 112.6(5) yes
N(2) C(5) H(12) 108.7 no
N(2) C(5) H(13) 108.7 no
C(6) C(5) H(12) 108.7 no
C(6) C(5) H(13) 108.7 no
H(12) C(5) H(13) 109.5 no
C(5) C(6) C(7) 121.5(6) yes
C(5) C(6) C(11) 120.1(6) yes
C(7) C(6) C(11) 118.4(6) yes
C(6) C(7) C(8) 120.7(6) yes
C(6) C(7) H(14) 119.7 no
C(8) C(7) H(14) 119.7 no
C(7) C(8) C(9) 119.7(6) yes
C(7) C(8) H(15) 120.1 no
C(9) C(8) H(15) 120.1 no
C(8) C(9) C(10) 120.8(6) yes
C(8) C(9) H(16) 119.6 no
C(10) C(9) H(16) 119.6 no
C(9) C(10) C(11) 117.7(6) yes
C(9) C(10) C(12) 121.3(6) yes
C(11) C(10) C(12) 121.0(5) yes
C(6) C(11) C(10) 122.7(6) yes
C(6) C(11) H(17) 118.6 no
C(10) C(11) H(17) 118.6 no
N(3) C(12) C(10) 113.2(5) yes
N(3) C(12) H(18) 108.5 no
N(3) C(12) H(19) 108.5 no
C(10) C(12) H(18) 108.5 no
C(10) C(12) H(19) 108.5 no
H(18) C(12) H(19) 109.5 no
S(2) C(13) N(3) 119.1(5) yes
S(2) C(13) N(4) 122.1(5) yes
N(3) C(13) N(4) 118.8(6) yes
N(4) C(14) C(15a) 108.5(17) yes
N(4) C(14) C(15) 115.9(11) yes
C(14) C(15a) C(16a) 125.7(35) yes
C(14) C(15) C(16) 114.7(18) yes
C(14) C(15) C(16a) 124.8(19) yes

loop_
_geom_bond_atom_site_label_1
_geom_bond_atom_site_label_2
_geom_bond_distance
_geom_bond_publ_flag
S(1) C(4) 1.722(6) yes
S(2) C(13) 1.697(6) yes
N(1) C(3) 1.457(8) yes
N(1) C(4) 1.331(7) yes
N(1) H(1) 0.95 no
N(2) C(4) 1.329(7) yes
N(2) C(5) 1.458(7) yes
N(2) H(2) 0.95 no
N(3) C(12) 1.450(7) yes
N(3) C(13) 1.338(7) yes
N(3) H(3) 0.95 no
N(4) C(13) 1.330(7) yes
N(4) C(14) 1.486(8) yes
N(4) H(4) 0.95 no
C(1) C(2) 1.488(12) yes
C(1) H(5) 0.95 no
C(1) H(6) 0.95 no
C(1) H(7) 0.95 no
C(2) C(3) 1.482(11) yes
C(2) H(8) 0.95 no
C(2) H(9) 0.95 no
C(3) H(10) 0.95 no
C(3) H(11) 0.95 no
C(5) C(6) 1.498(8) yes
C(5) H(12) 0.95 no
C(5) H(13) 0.95 no
C(6) C(7) 1.375(8) yes
C(6) C(11) 1.372(8) yes
C(7) C(8) 1.379(9) yes
C(7) H(14) 0.95 no
C(8) C(9) 1.393(9) yes
C(8) H(15) 0.95 no
C(9) C(10) 1.375(8) yes
C(9) H(16) 0.95 no
C(10) C(11) 1.390(7) yes
C(10) C(12) 1.502(8) yes
C(11) H(17) 0.95 no
C(12) H(18) 0.95 no
C(12) H(19) 0.95 no
C(14) C(15a) 1.57(5) yes
C(14) C(15) 1.43(3) yes
C(15a) C(16a) 1.33(4) yes
C(15) C(16) 1.33(3) yes

loop_
_geom_contact_atom_site_label_1
_geom_contact_atom_site_label_2
_geom_contact_distance
_geom_contact_site_symmetry_2
_geom_contact_publ_flag
S(1) N(3) 3.382(5) 2_546 no
S(1) N(2) 3.405(5) 4_455 no
S(2) N(1) 3.409(5) 2_556 no
C(5) C(11) 3.565(8) 4_455 no

loop_
_geom_torsion_atom_site_label_1
_geom_torsion_atom_site_label_2
_geom_torsion_atom_site_label_3
_geom_torsion_atom_site_label_4
_geom_torsion
_geom_torsion_publ_flag
S(1) C(4) N(1) C(3) 177.1(5) no
S(1) C(4) N(2) C(5) -7.9(9) no
S(2) C(13) N(3) C(12) 170.0(5) no
S(2) C(13) N(4) C(14) 6.4(9) no
N(1) C(3) C(2) C(1) 72.0(10) no
N(1) C(4) N(2) C(5) 172.6(5) no
N(2) C(4) N(1) C(3) -3.4(10) no
N(2) C(5) C(6) C(7) 59.4(8) no
N(2) C(5) C(6) C(11) -120.4(6) no
N(3) C(12) C(10) C(9) 118.8(7) no
N(3) C(12) C(10) C(11) -61.1(8) no
N(3) C(13) N(4) C(14) -174.1(7) no
N(4) C(13) N(3) C(12) -9.6(9) no
N(4) C(14) C(15a) C(16a) -168.1(34) no
N(4) C(14) C(15) C(16) 57.3(22) no
C(2) C(3) N(1) C(4) 97.7(8) no
C(4) N(2) C(5) C(6) -97.4(7) no
C(5) C(6) C(7) C(8) -178.7(6) no
C(5) C(6) C(11) C(10) 178.9(5) no
C(6) C(7) C(8) C(9) -0.8(11) no
C(6) C(11) C(10) C(9) 0.5(9) no
C(6) C(11) C(10) C(12) -179.6(6) no
C(7) C(6) C(11) C(10) -0.9(9) no
C(7) C(8) C(9) C(10) 0.3(11) no
C(8) C(7) C(6) C(11) 1.1(10) no
C(8) C(9) C(10) C(11) -0.1(10) no
C(8) C(9) C(10) C(12) 180.0(6) no
C(10) C(12) N(3) C(13) -79.9(7) no
C(13) N(4) C(14) C(15a) -124.9(18) no
C(13) N(4) C(14) C(15) -159.3(12) no
